data_7713092
loop_
_publ_author_name
'Zhao, You-Hui'
'Li, Hai-Yan'
'Young, David James'
'Cao, Xiangqian'
'Zhu, Da-Liang'
'Ren, Zhi-Gang'
'Li, Hong-Xi'

_publ_section_title
;
 Heteroleptic copper(I) complexes [Cu(dmp)(N^P)]BF4 for photoinduced
 atom-transfer radical addition reactions
;
_journal_name_full 'Dalton Transactions'
_journal_paper_doi 10.1039/D3DT00321C
_journal_year 2023
_chemical_formula_sum 'C35.5 H31 B Cu F4 N4 O0.5 P'
_chemical_formula_weight 702.96
_space_group_crystal_system triclinic
_space_group_IT_number 2
_space_group_name_Hall '-P 1'
_space_group_name_H-M_alt 'P -1'
_atom_sites_solution_hydrogens geom
_audit_creation_method SHELXL-2018/3
_audit_update_record
;
2023-01-16 deposited with the CCDC.	2023-05-17 downloaded from the CCDC.
;
_cell_angle_alpha 102.248(4)
_cell_angle_beta 94.419(5)
_cell_angle_gamma 107.571(4)
_cell_formula_units_Z 2
_cell_length_a 10.6131(17)
_cell_length_b 13.336(2)
_cell_length_c 13.515(2)
_cell_measurement_reflns_used 9970
_cell_measurement_temperature 296(2)
_cell_measurement_theta_max 23.19
_cell_measurement_theta_min 2.37
_cell_volume 1761.6(5)
_computing_structure_refinement 'SHELXL-2018/3 (Sheldrick, 2018)'
_computing_structure_solution 'SHELXT 2014/5 (Sheldrick, 2014)'
_diffrn_ambient_temperature 296(2)
_diffrn_measured_fraction_theta_full 0.997
_diffrn_measured_fraction_theta_max 0.994
_diffrn_measurement_device_type 'Bruker APEX-II CCD'
_diffrn_measurement_method '\f and \w scans'
_diffrn_radiation_type MoK\a
_diffrn_radiation_wavelength 0.71073
_diffrn_reflns_av_R_equivalents 0.0804
_diffrn_reflns_av_unetI/netI 0.0984
_diffrn_reflns_Laue_measured_fraction_full 0.997
_diffrn_reflns_Laue_measured_fraction_max 0.994
_diffrn_reflns_limit_h_max 13
_diffrn_reflns_limit_h_min -13
_diffrn_reflns_limit_k_max 17
_diffrn_reflns_limit_k_min -17
_diffrn_reflns_limit_l_max 17
_diffrn_reflns_limit_l_min -17
_diffrn_reflns_number 38001
_diffrn_reflns_point_group_measured_fraction_full 0.997
_diffrn_reflns_point_group_measured_fraction_max 0.994
_diffrn_reflns_theta_full 25.242
_diffrn_reflns_theta_max 27.572
_diffrn_reflns_theta_min 2.608
_exptl_absorpt_coefficient_mu 0.720
_exptl_absorpt_correction_type multi-scan
_exptl_crystal_colour yellow
_exptl_crystal_density_diffrn 1.340
_exptl_crystal_description block
_exptl_crystal_F_000 730
_exptl_crystal_size_max 0.500
_exptl_crystal_size_mid 0.150
_exptl_crystal_size_min 0.120
_exptl_transmission_factor_max 0.7456
_exptl_transmission_factor_min 0.6603
_refine_diff_density_max 0.885
_refine_diff_density_min -0.481
_refine_diff_density_rms 0.084
_refine_ls_extinction_method none
_refine_ls_goodness_of_fit_ref 1.082
_refine_ls_hydrogen_treatment constr
_refine_ls_matrix_type full
_refine_ls_number_parameters 421
_refine_ls_number_reflns 8109
_refine_ls_number_restraints 1
_refine_ls_restrained_S_all 1.083
_refine_ls_R_factor_all 0.1549
_refine_ls_R_factor_gt 0.0718
_refine_ls_shift/su_max 0.001
_refine_ls_shift/su_mean 0.000
_refine_ls_structure_factor_coef Fsqd
_refine_ls_weighting_details 'w=1/[\s^2^(Fo^2^)+(0.1000P)^2^+0.6938P] where P=(Fo^2^+2Fc^2^)/3'
_refine_ls_weighting_scheme calc
_refine_ls_wR_factor_gt 0.1768
_refine_ls_wR_factor_ref 0.2078
_reflns_Friedel_coverage 0.000
_reflns_number_gt 4394
_reflns_number_total 8109
_reflns_threshold_expression 'I > 2\s(I)'
_cod_data_source_file d3dt00321c2.cif
_cod_data_source_block b220638f_0m_a
_cod_original_cell_volume 1761.5(5)
_cod_original_formula_sum 'C35.50 H31 B Cu F4 N4 O0.50 P'
_cod_database_code 7713092
_shelx_shelxl_version_number 2018/3
_shelx_space_group_comment
;
The symmetry employed for this shelxl refinement is uniquely defined
by the following loop, which should always be used as a source of
symmetry information in preference to the above space-group names.
They are only intended as comments.
;
_shelx_estimated_absorpt_t_min 0.715
_shelx_estimated_absorpt_t_max 0.919

loop_
_space_group_symop_operation_xyz
'x, y, z'
'-x, -y, -z'

loop_
_atom_site_label
_atom_site_type_symbol
_atom_site_fract_x
_atom_site_fract_y
_atom_site_fract_z
_atom_site_U_iso_or_equiv
_atom_site_adp_type
_atom_site_occupancy
_atom_site_site_symmetry_order
_atom_site_calc_flag
_atom_site_refinement_flags_posn
_atom_site_refinement_flags_adp
_atom_site_refinement_flags_occupancy
_atom_site_disorder_assembly
_atom_site_disorder_group
Cu1 Cu 0.69369(5) 0.77171(4) 0.39493(4) 0.0488(2) Uani 1 1 d . . . . .
P1 P 0.60565(11) 0.67162(9) 0.23970(8) 0.0448(3) Uani 1 1 d . . . . .
N1 N 0.8079(3) 0.6767(3) 0.4190(3) 0.0528(9) Uani 1 1 d . . . . .
N2 N 0.8332(4) 0.6038(3) 0.3432(3) 0.0566(9) Uani 1 1 d . . . . .
N3 N 0.6036(3) 0.8136(3) 0.5200(2) 0.0485(8) Uani 1 1 d . . . . .
N4 N 0.7881(3) 0.9356(3) 0.4306(3) 0.0516(9) Uani 1 1 d . . . . .
B1 B 0.8815(9) 0.2564(8) 0.2089(6) 0.112(3) Uani 1 1 d . . . . .
F1 F 0.9227(8) 0.2740(8) 0.1206(7) 0.108(2) Uiso 0.5 1 d . . P A 1
F2 F 0.7993(9) 0.1480(7) 0.1903(6) 0.103(2) Uiso 0.5 1 d . . P A 1
F3 F 0.7655(9) 0.3084(7) 0.2172(6) 0.121(2) Uiso 0.5 1 d . . P A 1
F4 F 0.9612(7) 0.3097(5) 0.2977(5) 0.0712(16) Uiso 0.5 1 d . . P A 1
F1A F 0.9195(9) 0.3301(8) 0.1498(7) 0.112(3) Uiso 0.5 1 d . . P A 2
F2A F 0.7637(11) 0.1889(9) 0.1983(8) 0.131(3) Uiso 0.5 1 d . . P A 2
F3A F 0.9893(11) 0.2030(9) 0.2193(8) 0.156(3) Uiso 0.5 1 d . . P A 2
F4A F 0.8970(11) 0.3050(8) 0.3192(8) 0.135(3) Uiso 0.5 1 d . . P A 2
C1 C 0.8241(4) 0.6417(4) 0.5036(4) 0.0615(12) Uani 1 1 d . . . . .
H1 H 0.812210 0.675929 0.567968 0.074 Uiso 1 1 calc R U . . .
C2 C 0.8598(5) 0.5502(5) 0.4846(5) 0.0760(15) Uani 1 1 d . . . . .
H2 H 0.877000 0.512282 0.531530 0.091 Uiso 1 1 calc R U . . .
C3 C 0.8649(5) 0.5263(4) 0.3814(5) 0.0761(15) Uani 1 1 d . . . . .
H3 H 0.886074 0.467900 0.344363 0.091 Uiso 1 1 calc R U . . .
C4 C 0.8433(5) 0.6189(4) 0.2424(3) 0.0570(11) Uani 1 1 d . . . . .
C5 C 0.9562(6) 0.6048(5) 0.2009(5) 0.0836(17) Uani 1 1 d . . . . .
H5 H 1.020457 0.589026 0.239852 0.100 Uiso 1 1 calc R U . . .
C6 C 0.9717(6) 0.6144(6) 0.1023(5) 0.101(2) Uani 1 1 d . . . . .
H6 H 1.045949 0.604170 0.074922 0.121 Uiso 1 1 calc R U . . .
C7 C 0.8779(6) 0.6389(6) 0.0443(4) 0.0915(19) Uani 1 1 d . . . . .
H7 H 0.889366 0.646307 -0.021619 0.110 Uiso 1 1 calc R U . . .
C8 C 0.7666(5) 0.6525(4) 0.0848(4) 0.0687(13) Uani 1 1 d . . . . .
H8 H 0.702930 0.668246 0.045175 0.082 Uiso 1 1 calc R U . . .
C9 C 0.7477(4) 0.6430(4) 0.1846(3) 0.0515(10) Uani 1 1 d . . . . .
C10 C 0.4837(4) 0.5390(3) 0.2271(3) 0.0497(10) Uani 1 1 d . . . . .
C11 C 0.5073(5) 0.4417(4) 0.1871(3) 0.0634(12) Uani 1 1 d . . . . .
H11 H 0.588758 0.442702 0.165725 0.076 Uiso 1 1 calc R U . . .
C12 C 0.4091(6) 0.3450(4) 0.1797(4) 0.0793(16) Uani 1 1 d . . . . .
H12 H 0.425541 0.280557 0.153833 0.095 Uiso 1 1 calc R U . . .
C13 C 0.2873(6) 0.3407(5) 0.2094(4) 0.0830(17) Uani 1 1 d . . . . .
H13 H 0.221515 0.274135 0.202593 0.100 Uiso 1 1 calc R U . . .
C14 C 0.2637(5) 0.4368(5) 0.2497(4) 0.0793(16) Uani 1 1 d . . . . .
H14 H 0.181756 0.435006 0.270579 0.095 Uiso 1 1 calc R U . . .
C15 C 0.3603(5) 0.5339(4) 0.2587(3) 0.0636(13) Uani 1 1 d . . . . .
H15 H 0.343760 0.597877 0.286373 0.076 Uiso 1 1 calc R U . . .
C16 C 0.5333(5) 0.7270(4) 0.1466(3) 0.0526(11) Uani 1 1 d . . . . .
C17 C 0.4187(5) 0.6683(4) 0.0774(4) 0.0657(13) Uani 1 1 d . . . . .
H17 H 0.375946 0.595707 0.075269 0.079 Uiso 1 1 calc R U . . .
C18 C 0.3675(6) 0.7174(6) 0.0110(4) 0.0833(17) Uani 1 1 d . . . . .
H18 H 0.289966 0.677809 -0.035299 0.100 Uiso 1 1 calc R U . . .
C19 C 0.4304(8) 0.8237(6) 0.0132(5) 0.097(2) Uani 1 1 d . . . . .
H19 H 0.395839 0.855869 -0.031993 0.116 Uiso 1 1 calc R U . . .
C20 C 0.5430(7) 0.8828(5) 0.0809(4) 0.0871(18) Uani 1 1 d . . . . .
H20 H 0.585507 0.955122 0.081933 0.104 Uiso 1 1 calc R U . . .
C21 C 0.5941(6) 0.8349(4) 0.1484(4) 0.0680(13) Uani 1 1 d . . . . .
H21 H 0.670456 0.875772 0.195440 0.082 Uiso 1 1 calc R U . . .
C22 C 0.4865(5) 0.6326(4) 0.5336(4) 0.0726(14) Uani 1 1 d . . . . .
H22A H 0.547511 0.616561 0.488758 0.109 Uiso 1 1 calc R U . . .
H22B H 0.396461 0.598476 0.498450 0.109 Uiso 1 1 calc R U . . .
H22C H 0.496801 0.605613 0.593130 0.109 Uiso 1 1 calc R U . . .
C23 C 0.5156(5) 0.7527(4) 0.5655(3) 0.0572(11) Uani 1 1 d . . . . .
C24 C 0.4502(6) 0.7977(5) 0.6404(4) 0.0792(16) Uani 1 1 d . . . . .
H24 H 0.387122 0.753051 0.670019 0.095 Uiso 1 1 calc R U . . .
C25 C 0.4797(6) 0.9065(6) 0.6689(4) 0.0901(18) Uani 1 1 d . . . . .
H25 H 0.436680 0.936388 0.718804 0.108 Uiso 1 1 calc R U . . .
C26 C 0.5724(6) 0.9741(5) 0.6256(4) 0.0761(15) Uani 1 1 d . . . . .
C27 C 0.6096(8) 1.0909(6) 0.6489(6) 0.106(2) Uani 1 1 d . . . . .
H27 H 0.568512 1.125521 0.697055 0.127 Uiso 1 1 calc R U . . .
C28 C 0.7002(8) 1.1507(5) 0.6042(6) 0.103(2) Uani 1 1 d . . . . .
H28 H 0.722435 1.225870 0.622544 0.123 Uiso 1 1 calc R U . . .
C29 C 0.7633(6) 1.1019(4) 0.5293(5) 0.0769(16) Uani 1 1 d . . . . .
C30 C 0.8604(7) 1.1595(5) 0.4793(6) 0.098(2) Uani 1 1 d . . . . .
H30 H 0.884632 1.234813 0.494176 0.117 Uiso 1 1 calc R U . . .
C31 C 0.9186(6) 1.1090(5) 0.4112(6) 0.0914(19) Uani 1 1 d . . . . .
H31 H 0.983637 1.148736 0.379338 0.110 Uiso 1 1 calc R U . . .
C32 C 0.8816(5) 0.9956(4) 0.3875(4) 0.0645(13) Uani 1 1 d . . . . .
C33 C 0.9485(6) 0.9363(5) 0.3121(4) 0.0909(19) Uani 1 1 d . . . . .
H33A H 0.926977 0.862407 0.316965 0.136 Uiso 1 1 calc R U . . .
H33B H 1.043631 0.971134 0.327405 0.136 Uiso 1 1 calc R U . . .
H33C H 0.917513 0.937610 0.243873 0.136 Uiso 1 1 calc R U . . .
C34 C 0.7310(5) 0.9894(4) 0.5010(3) 0.0552(11) Uani 1 1 d . . . . .
C35 C 0.6330(4) 0.9237(4) 0.5495(3) 0.0538(11) Uani 1 1 d . . . . .
C36 C 0.897(2) 0.993(2) 0.9428(19) 0.221(11) Uiso 0.5 1 d D . P . .
O1 O 0.7895(18) 0.9898(15) 0.8702(14) 0.215(7) Uiso 0.5 1 d D . P . .

loop_
_atom_site_aniso_label
_atom_site_aniso_U_11
_atom_site_aniso_U_22
_atom_site_aniso_U_33
_atom_site_aniso_U_23
_atom_site_aniso_U_13
_atom_site_aniso_U_12
Cu1 0.0557(4) 0.0453(3) 0.0397(3) 0.0050(2) 0.0050(2) 0.0124(2)
P1 0.0454(7) 0.0503(6) 0.0366(5) 0.0050(5) 0.0036(5) 0.0174(5)
N1 0.049(2) 0.058(2) 0.048(2) 0.0096(17) 0.0033(17) 0.0171(18)
N2 0.050(2) 0.061(2) 0.062(2) 0.0138(19) 0.0045(18) 0.0254(19)
N3 0.051(2) 0.048(2) 0.0412(19) 0.0048(16) 0.0046(16) 0.0131(17)
N4 0.048(2) 0.049(2) 0.050(2) 0.0143(17) -0.0023(17) 0.0063(18)
B1 0.100(6) 0.132(7) 0.069(5) 0.028(5) 0.007(4) -0.013(6)
C1 0.050(3) 0.075(3) 0.058(3) 0.024(2) -0.001(2) 0.016(2)
C2 0.065(3) 0.088(4) 0.088(4) 0.044(3) 0.005(3) 0.030(3)
C3 0.062(3) 0.070(3) 0.108(5) 0.025(3) 0.008(3) 0.038(3)
C4 0.052(3) 0.059(3) 0.056(3) 0.004(2) 0.008(2) 0.020(2)
C5 0.064(4) 0.110(5) 0.083(4) 0.008(3) 0.016(3) 0.047(3)
C6 0.073(4) 0.137(6) 0.088(5) 0.000(4) 0.038(4) 0.042(4)
C7 0.082(4) 0.134(6) 0.058(3) 0.012(3) 0.029(3) 0.038(4)
C8 0.068(3) 0.084(4) 0.050(3) 0.005(2) 0.013(2) 0.026(3)
C9 0.050(3) 0.056(3) 0.043(2) 0.0028(19) 0.010(2) 0.015(2)
C10 0.053(3) 0.057(3) 0.033(2) 0.0069(18) 0.0019(19) 0.014(2)
C11 0.071(3) 0.055(3) 0.059(3) 0.010(2) 0.009(2) 0.016(3)
C12 0.099(5) 0.052(3) 0.076(4) 0.006(3) 0.013(3) 0.017(3)
C13 0.085(4) 0.078(4) 0.065(3) 0.018(3) 0.006(3) -0.002(3)
C14 0.059(3) 0.103(5) 0.060(3) 0.018(3) 0.013(3) 0.004(3)
C15 0.059(3) 0.069(3) 0.055(3) 0.006(2) 0.014(2) 0.014(3)
C16 0.061(3) 0.063(3) 0.039(2) 0.009(2) 0.006(2) 0.030(2)
C17 0.071(3) 0.071(3) 0.055(3) 0.014(2) 0.000(2) 0.026(3)
C18 0.083(4) 0.116(5) 0.054(3) 0.020(3) -0.010(3) 0.044(4)
C19 0.126(6) 0.121(6) 0.077(4) 0.050(4) 0.014(4) 0.073(5)
C20 0.126(5) 0.079(4) 0.069(4) 0.030(3) 0.009(4) 0.046(4)
C21 0.084(4) 0.061(3) 0.060(3) 0.017(2) 0.002(3) 0.026(3)
C22 0.066(3) 0.070(3) 0.069(3) 0.022(3) 0.017(3) -0.002(3)
C23 0.054(3) 0.070(3) 0.048(3) 0.017(2) 0.012(2) 0.019(2)
C24 0.069(4) 0.107(5) 0.063(3) 0.021(3) 0.025(3) 0.025(3)
C25 0.092(5) 0.109(5) 0.069(4) 0.003(3) 0.029(3) 0.042(4)
C26 0.080(4) 0.076(4) 0.068(3) -0.004(3) 0.008(3) 0.035(3)
C27 0.114(6) 0.075(4) 0.115(5) -0.025(4) 0.013(4) 0.046(4)
C28 0.116(6) 0.054(4) 0.126(6) -0.008(4) 0.002(5) 0.035(4)
C29 0.071(4) 0.044(3) 0.102(4) 0.012(3) -0.015(3) 0.010(3)
C30 0.084(5) 0.045(3) 0.151(6) 0.030(4) -0.013(4) 0.007(3)
C31 0.074(4) 0.067(4) 0.125(5) 0.048(4) 0.002(4) -0.001(3)
C32 0.056(3) 0.066(3) 0.063(3) 0.024(3) -0.005(2) 0.005(3)
C33 0.066(4) 0.114(5) 0.082(4) 0.042(4) 0.014(3) 0.000(3)
C34 0.053(3) 0.050(3) 0.055(3) 0.008(2) -0.009(2) 0.013(2)
C35 0.051(3) 0.058(3) 0.047(2) 0.001(2) -0.001(2) 0.019(2)

loop_
_atom_type_symbol
_atom_type_description
_atom_type_scat_dispersion_real
_atom_type_scat_dispersion_imag
_atom_type_scat_source
C C 0.0033 0.0016 'International Tables Vol C Tables 4.2.6.8 and 6.1.1.4'
H H 0.0000 0.0000 'International Tables Vol C Tables 4.2.6.8 and 6.1.1.4'
N N 0.0061 0.0033 'International Tables Vol C Tables 4.2.6.8 and 6.1.1.4'
O O 0.0106 0.0060 'International Tables Vol C Tables 4.2.6.8 and 6.1.1.4'
P P 0.1023 0.0942 'International Tables Vol C Tables 4.2.6.8 and 6.1.1.4'
Cu Cu 0.3201 1.2651 'International Tables Vol C Tables 4.2.6.8 and 6.1.1.4'
F F 0.0171 0.0103 'International Tables Vol C Tables 4.2.6.8 and 6.1.1.4'
B B 0.0013 0.0007 'International Tables Vol C Tables 4.2.6.8 and 6.1.1.4'

loop_
_geom_angle_atom_site_label_1
_geom_angle_atom_site_label_2
_geom_angle_atom_site_label_3
_geom_angle
_geom_angle_site_symmetry_1
_geom_angle_site_symmetry_3
_geom_angle_publ_flag
N4 Cu1 N1 117.02(14) . . ?
N4 Cu1 N3 81.75(14) . . ?
N1 Cu1 N3 112.27(14) . . ?
N4 Cu1 P1 124.53(10) . . ?
N1 Cu1 P1 93.11(10) . . ?
N3 Cu1 P1 130.38(10) . . ?
C10 P1 C16 104.0(2) . . ?
C10 P1 C9 104.6(2) . . ?
C16 P1 C9 104.1(2) . . ?
C10 P1 Cu1 117.71(13) . . ?
C16 P1 Cu1 120.55(15) . . ?
C9 P1 Cu1 103.96(14) . . ?
C1 N1 N2 104.6(4) . . ?
C1 N1 Cu1 126.4(3) . . ?
N2 N1 Cu1 124.1(3) . . ?
N1 N2 C3 110.4(4) . . ?
N1 N2 C4 122.6(4) . . ?
C3 N2 C4 126.4(4) . . ?
C23 N3 C35 118.2(4) . . ?
C23 N3 Cu1 130.9(3) . . ?
C35 N3 Cu1 110.4(3) . . ?
C32 N4 C34 117.0(4) . . ?
C32 N4 Cu1 130.4(3) . . ?
C34 N4 Cu1 112.0(3) . . ?
F4 B1 F1 119.8(8) . . ?
F2A B1 F1A 124.1(9) . . ?
F4 B1 F2 122.6(8) . . ?
F1 B1 F2 108.4(8) . . ?
F2A B1 F4A 98.1(8) . . ?
F1A B1 F4A 114.8(9) . . ?
F2A B1 F3A 112.1(10) . . ?
F1A B1 F3A 108.9(8) . . ?
F4A B1 F3A 94.6(8) . . ?
F4 B1 F3 101.3(8) . . ?
F1 B1 F3 102.4(8) . . ?
F2 B1 F3 96.6(7) . . ?
N1 C1 C2 112.5(5) . . ?
N1 C1 H1 123.7 . . ?
C2 C1 H1 123.7 . . ?
C1 C2 C3 105.1(4) . . ?
C1 C2 H2 127.5 . . ?
C3 C2 H2 127.5 . . ?
N2 C3 C2 107.4(5) . . ?
N2 C3 H3 126.3 . . ?
C2 C3 H3 126.3 . . ?
C9 C4 C5 120.0(4) . . ?
C9 C4 N2 123.7(4) . . ?
C5 C4 N2 116.2(4) . . ?
C6 C5 C4 120.1(5) . . ?
C6 C5 H5 120.0 . . ?
C4 C5 H5 120.0 . . ?
C7 C6 C5 120.5(5) . . ?
C7 C6 H6 119.8 . . ?
C5 C6 H6 119.8 . . ?
C6 C7 C8 119.5(5) . . ?
C6 C7 H7 120.2 . . ?
C8 C7 H7 120.2 . . ?
C7 C8 C9 121.4(5) . . ?
C7 C8 H8 119.3 . . ?
C9 C8 H8 119.3 . . ?
C4 C9 C8 118.5(4) . . ?
C4 C9 P1 121.0(3) . . ?
C8 C9 P1 120.3(4) . . ?
C15 C10 C11 118.5(4) . . ?
C15 C10 P1 118.3(3) . . ?
C11 C10 P1 123.2(4) . . ?
C12 C11 C10 119.3(5) . . ?
C12 C11 H11 120.3 . . ?
C10 C11 H11 120.3 . . ?
C11 C12 C13 121.9(5) . . ?
C11 C12 H12 119.1 . . ?
C13 C12 H12 119.1 . . ?
C12 C13 C14 119.1(5) . . ?
C12 C13 H13 120.5 . . ?
C14 C13 H13 120.5 . . ?
C15 C14 C13 120.1(5) . . ?
C15 C14 H14 120.0 . . ?
C13 C14 H14 120.0 . . ?
C14 C15 C10 121.2(5) . . ?
C14 C15 H15 119.4 . . ?
C10 C15 H15 119.4 . . ?
C17 C16 C21 118.7(4) . . ?
C17 C16 P1 123.5(4) . . ?
C21 C16 P1 117.8(3) . . ?
C16 C17 C18 120.0(5) . . ?
C16 C17 H17 120.0 . . ?
C18 C17 H17 120.0 . . ?
C19 C18 C17 120.2(5) . . ?
C19 C18 H18 119.9 . . ?
C17 C18 H18 119.9 . . ?
C20 C19 C18 120.6(5) . . ?
C20 C19 H19 119.7 . . ?
C18 C19 H19 119.7 . . ?
C19 C20 C21 119.6(6) . . ?
C19 C20 H20 120.2 . . ?
C21 C20 H20 120.2 . . ?
C16 C21 C20 120.8(5) . . ?
C16 C21 H21 119.6 . . ?
C20 C21 H21 119.6 . . ?
C23 C22 H22A 109.5 . . ?
C23 C22 H22B 109.5 . . ?
H22A C22 H22B 109.5 . . ?
C23 C22 H22C 109.5 . . ?
H22A C22 H22C 109.5 . . ?
H22B C22 H22C 109.5 . . ?
N3 C23 C24 122.0(5) . . ?
N3 C23 C22 117.6(4) . . ?
C24 C23 C22 120.5(5) . . ?
C25 C24 C23 119.3(5) . . ?
C25 C24 H24 120.3 . . ?
C23 C24 H24 120.3 . . ?
C24 C25 C26 121.3(5) . . ?
C24 C25 H25 119.4 . . ?
C26 C25 H25 119.4 . . ?
C25 C26 C35 116.6(5) . . ?
C25 C26 C27 125.9(6) . . ?
C35 C26 C27 117.5(6) . . ?
C28 C27 C26 122.4(6) . . ?
C28 C27 H27 118.8 . . ?
C26 C27 H27 118.8 . . ?
C27 C28 C29 120.9(6) . . ?
C27 C28 H28 119.5 . . ?
C29 C28 H28 119.5 . . ?
C34 C29 C30 115.6(6) . . ?
C34 C29 C28 120.2(6) . . ?
C30 C29 C28 124.2(6) . . ?
C31 C30 C29 121.4(5) . . ?
C31 C30 H30 119.3 . . ?
C29 C30 H30 119.3 . . ?
C30 C31 C32 119.7(6) . . ?
C30 C31 H31 120.1 . . ?
C32 C31 H31 120.1 . . ?
N4 C32 C31 122.1(5) . . ?
N4 C32 C33 117.1(4) . . ?
C31 C32 C33 120.8(5) . . ?
C32 C33 H33A 109.5 . . ?
C32 C33 H33B 109.5 . . ?
H33A C33 H33B 109.5 . . ?
C32 C33 H33C 109.5 . . ?
H33A C33 H33C 109.5 . . ?
H33B C33 H33C 109.5 . . ?
N4 C34 C29 124.2(5) . . ?
N4 C34 C35 116.4(4) . . ?
C29 C34 C35 119.3(5) . . ?
N3 C35 C26 122.5(4) . . ?
N3 C35 C34 117.8(4) . . ?
C26 C35 C34 119.6(4) . . ?

loop_
_geom_bond_atom_site_label_1
_geom_bond_atom_site_label_2
_geom_bond_distance
_geom_bond_site_symmetry_2
_geom_bond_publ_flag
Cu1 N4 2.042(3) . ?
Cu1 N1 2.054(4) . ?
Cu1 N3 2.062(3) . ?
Cu1 P1 2.1937(11) . ?
P1 C10 1.813(4) . ?
P1 C16 1.818(4) . ?
P1 C9 1.837(4) . ?
N1 C1 1.342(5) . ?
N1 N2 1.358(5) . ?
N2 C3 1.364(6) . ?
N2 C4 1.426(6) . ?
N3 C23 1.324(6) . ?
N3 C35 1.366(5) . ?
N4 C32 1.332(6) . ?
N4 C34 1.360(6) . ?
B1 F2A 1.277(12) . ?
B1 F4 1.335(10) . ?
B1 F1 1.345(11) . ?
B1 F1A 1.382(12) . ?
B1 F2 1.402(12) . ?
B1 F4A 1.469(12) . ?
B1 F3A 1.531(14) . ?
B1 F3 1.586(13) . ?
C1 C2 1.363(7) . ?
C1 H1 0.9300 . ?
C2 C3 1.373(8) . ?
C2 H2 0.9300 . ?
C3 H3 0.9300 . ?
C4 C9 1.387(6) . ?
C4 C5 1.407(7) . ?
C5 C6 1.383(8) . ?
C5 H5 0.9300 . ?
C6 C7 1.377(9) . ?
C6 H6 0.9300 . ?
C7 C8 1.385(7) . ?
C7 H7 0.9300 . ?
C8 C9 1.405(6) . ?
C8 H8 0.9300 . ?
C10 C15 1.395(6) . ?
C10 C11 1.399(6) . ?
C11 C12 1.370(7) . ?
C11 H11 0.9300 . ?
C12 C13 1.370(8) . ?
C12 H12 0.9300 . ?
C13 C14 1.387(8) . ?
C13 H13 0.9300 . ?
C14 C15 1.362(7) . ?
C14 H14 0.9300 . ?
C15 H15 0.9300 . ?
C16 C17 1.381(7) . ?
C16 C21 1.382(6) . ?
C17 C18 1.385(7) . ?
C17 H17 0.9300 . ?
C18 C19 1.365(9) . ?
C18 H18 0.9300 . ?
C19 C20 1.357(9) . ?
C19 H19 0.9300 . ?
C20 C21 1.384(7) . ?
C20 H20 0.9300 . ?
C21 H21 0.9300 . ?
C22 C23 1.495(7) . ?
C22 H22A 0.9600 . ?
C22 H22B 0.9600 . ?
C22 H22C 0.9600 . ?
C23 C24 1.403(7) . ?
C24 C25 1.349(8) . ?
C24 H24 0.9300 . ?
C25 C26 1.380(8) . ?
C25 H25 0.9300 . ?
C26 C35 1.411(7) . ?
C26 C27 1.443(8) . ?
C27 C28 1.325(9) . ?
C27 H27 0.9300 . ?
C28 C29 1.409(9) . ?
C28 H28 0.9300 . ?
C29 C34 1.393(7) . ?
C29 C30 1.399(9) . ?
C30 C31 1.326(9) . ?
C30 H30 0.9300 . ?
C31 C32 1.400(8) . ?
C31 H31 0.9300 . ?
C32 C33 1.510(8) . ?
C33 H33A 0.9600 . ?
C33 H33B 0.9600 . ?
C33 H33C 0.9600 . ?
C34 C35 1.442(6) . ?
C36 O1 1.430(10) . ?
